data_7240997
loop_
_publ_author_name
'Wu, Wen Xin'
'Wang, Hui'
'Jin, Wei Jun'

_publ_section_title
;
 Locked guest PAHs by soft--cavity--type host assembled via halogen bond
 to form luminescent cocrystals
;
_journal_name_full CrystEngComm
_journal_paper_doi 10.1039/D0CE00965B
_journal_year 2020
_chemical_formula_moiety '2(C6 F4 I2), C11 H9 N O'
_chemical_formula_sum 'C23 H9 F8 I4 N O'
_chemical_formula_weight 974.94
_space_group_crystal_system monoclinic
_space_group_IT_number 15
_space_group_name_Hall '-C 2yc'
_space_group_name_H-M_alt 'C 1 2/c 1'
_symmetry_Int_Tables_number 15
_audit_creation_date 2017-10-19
_audit_creation_method
;
Olex2 1.2
(compiled 2017.08.10 svn.r3458 for OlexSys, GUI svn.r5381)
;
_audit_update_record
;
2020-07-02 deposited with the CCDC.	2020-08-03 downloaded from the CCDC.
;
_cell_angle_alpha 90
_cell_angle_beta 98.256(4)
_cell_angle_gamma 90
_cell_formula_units_Z 4
_cell_length_a 7.4156(3)
_cell_length_b 28.9261(13)
_cell_length_c 11.9542(5)
_cell_measurement_reflns_used 7770
_cell_measurement_temperature 122(30)
_cell_measurement_theta_max 29.3470
_cell_measurement_theta_min 3.7110
_cell_volume 2537.65(19)
_computing_cell_refinement 'CrysAlisPro 1.171.39.32a (Rigaku OD, 2017)'
_computing_data_collection 'CrysAlisPro 1.171.39.32a (Rigaku OD, 2017)'
_computing_data_reduction 'CrysAlisPro 1.171.39.32a (Rigaku OD, 2017)'
_computing_molecular_graphics 'Olex2 (Dolomanov et al., 2009)'
_computing_publication_material 'Olex2 (Dolomanov et al., 2009)'
_computing_structure_refinement 'olex2.refine (Bourhis et al., 2015)'
_diffrn_ambient_environment N~2~
_diffrn_ambient_temperature 122(30)
_diffrn_detector 'CCD plate'
_diffrn_detector_area_resol_mean 5.3127
_diffrn_detector_type AtlasS2
_diffrn_measured_fraction_theta_full 0.9976
_diffrn_measured_fraction_theta_max 0.9976
_diffrn_measurement_details
;
List of Runs (angles in degrees, time in seconds):

  # Type    Start    End  Width  t~exp~   \w     \q     \k     \f   Frames
#--------------------------------------------------------------------------
  1  \w    -31.00  60.00   1.00    7.26    --  -11.20  57.00   0.00   91
  2  \w     -5.00  30.00   1.00    7.26    --  -11.20 -99.00   0.00   35
  3  \w    -86.00   9.00   1.00    7.26    --  -11.20 -37.00-150.00   95
  4  \w      2.00  38.00   1.00    7.26    --   12.45  37.00 -90.00   36
  5  \w     51.00  83.00   1.00    7.26    --   12.45 178.00   0.00   32
  6  \w    -20.00  46.00   1.00    7.26    --   12.45 -99.00 150.00   66
;
_diffrn_measurement_device 'four-circle diffractometer'
_diffrn_measurement_device_type 'SuperNova, Dual, Cu at home/near, AtlasS2'
_diffrn_measurement_method '\w scans'
_diffrn_orient_matrix_type 'CrysAlisPro convention (1999,Acta A55,543-557)'
_diffrn_orient_matrix_UB_11 0.0168624000
_diffrn_orient_matrix_UB_12 -0.0129993000
_diffrn_orient_matrix_UB_13 0.0507235000
_diffrn_orient_matrix_UB_21 -0.0009945000
_diffrn_orient_matrix_UB_22 0.0206276000
_diffrn_orient_matrix_UB_23 0.0319168000
_diffrn_orient_matrix_UB_31 -0.0952005000
_diffrn_orient_matrix_UB_32 -0.0025262000
_diffrn_orient_matrix_UB_33 -0.0001003000
_diffrn_radiation_monochromator mirror
_diffrn_radiation_probe x-ray
_diffrn_radiation_type 'Mo K\a'
_diffrn_radiation_wavelength 0.71073
_diffrn_reflns_av_R_equivalents 0.0259
_diffrn_reflns_av_unetI/netI 0.0282
_diffrn_reflns_limit_h_max 9
_diffrn_reflns_limit_h_min -9
_diffrn_reflns_limit_k_max 38
_diffrn_reflns_limit_k_min -38
_diffrn_reflns_limit_l_max 16
_diffrn_reflns_limit_l_min -15
_diffrn_reflns_number 11701
_diffrn_reflns_theta_full 26.0000
_diffrn_reflns_theta_max 26.02
_diffrn_reflns_theta_min 3.44
_diffrn_source 'micro-focus sealed X-ray tube'
_diffrn_source_type 'SuperNova (Mo) X-ray Source'
_exptl_absorpt_coefficient_mu 4.989
_exptl_absorpt_correction_T_max 1.00000
_exptl_absorpt_correction_T_min 0.64855
_exptl_absorpt_correction_type multi-scan
_exptl_absorpt_process_details
;
CrysAlisPro 1.171.39.32a (Rigaku Oxford Diffraction, 2017)
Empirical absorption correction using spherical harmonics,
 implemented in SCALE3 ABSPACK scaling algorithm.
;
_exptl_crystal_colour 'clear light colourless'
_exptl_crystal_density_diffrn 2.5516
_exptl_crystal_description block
_exptl_crystal_F_000 1778.5137
_exptl_crystal_size_max 0.2
_exptl_crystal_size_mid 0.12
_exptl_crystal_size_min 0.1
_refine_diff_density_max 1.4200
_refine_diff_density_min -1.1003
_refine_diff_density_rms 0.1142
_refine_ls_d_res_high 0.8101
_refine_ls_d_res_low 5.9152
_refine_ls_goodness_of_fit_ref 1.0517
_refine_ls_hydrogen_treatment constr
_refine_ls_matrix_type full
_refine_ls_number_constraints 10
_refine_ls_number_parameters 172
_refine_ls_number_reflns 2501
_refine_ls_number_restraints 0
_refine_ls_restrained_S_all 1.0517
_refine_ls_R_factor_all 0.0213
_refine_ls_R_factor_gt 0.0192
_refine_ls_shift/su_max 0.0000
_refine_ls_shift/su_mean 0.0000
_refine_ls_structure_factor_coef Fsqd
_refine_ls_weighting_details 'w=1/[\s^2^(Fo^2^)+(0.0139P)^2^+7.4432P] where P=(Fo^2^+2Fc^2^)/3'
_refine_ls_weighting_scheme calc
_refine_ls_wR_factor_gt 0.0404
_refine_ls_wR_factor_ref 0.0415
_reflns_Friedel_coverage 0.0
_reflns_limit_h_max 9
_reflns_limit_h_min -9
_reflns_limit_k_max 35
_reflns_limit_k_min 0
_reflns_limit_l_max 14
_reflns_limit_l_min 0
_reflns_number_gt 2335
_reflns_number_total 2501
_reflns_threshold_expression I>=2u(I)
_cod_data_source_file d0ce00965b2.cif
_cod_data_source_block 20171019a
_cod_database_code 7240997
_chemical_oxdiff_formula c1h1n1o1i1f1
_reflns_odcompleteness_completeness 99.74
_reflns_odcompleteness_iscentric 1
_reflns_odcompleteness_theta 26.32
_olex2_refinement_description
;
1. Fixed Uiso
 At 1.2 times of:
  All C(H) groups
2.a Aromatic/amide H refined with riding coordinates:
 C8(H8), C9(H9), C12(H12), C14(H14), C13(H13)
;
_olex2_submission_special_instructions 'No special instructions were received'
_oxdiff_exptl_absorpt_empirical_details
;
Empirical correction (ABSPACK) includes:
- Absorption correction using spherical harmonics
- Frame scaling
;
_oxdiff_exptl_absorpt_empirical_full_max 1.725
_oxdiff_exptl_absorpt_empirical_full_min 0.717

loop_
_space_group_symop_id
_space_group_symop_operation_xyz
1 x,y,z
2 -x,y,-z+1/2
3 -x,-y,-z
4 x,-y,z-1/2
5 x+1/2,y+1/2,z
6 -x+1/2,y+1/2,-z+1/2
7 -x+1/2,-y+1/2,-z
8 x+1/2,-y+1/2,z-1/2

loop_
_atom_site_label
_atom_site_type_symbol
_atom_site_fract_x
_atom_site_fract_y
_atom_site_fract_z
_atom_site_U_iso_or_equiv
_atom_site_adp_type
_atom_site_occupancy
_atom_site_site_symmetry_order
_atom_site_refinement_flags_posn
_atom_site_refinement_flags_adp
_atom_site_refinement_flags_occupancy
I3 I 0.32498(2) 0.712776(6) 0.861587(14) 0.01149(6) Uani 1.000000 1 . . .
I1 I -0.5 0.427842(12) 0.25 0.03713(10) Uani 1.000000 2 S T P
I2 I -0.5 0.668916(12) 0.25 0.03523(10) Uani 1.000000 2 S T P
F4 F 1.0173(2) 0.68681(6) 1.05786(13) 0.0152(3) Uani 1.000000 1 . . .
F3 F 0.6967(2) 0.65905(6) 0.95042(14) 0.0171(4) Uani 1.000000 1 . . .
O1 O 0.0 0.67886(10) 0.75 0.0172(6) Uani 1.000000 2 S T P
F2 F -0.3410(3) 0.59450(8) 0.43567(14) 0.0324(5) Uani 1.000000 1 . . .
F1 F -0.3388(2) 0.50260(8) 0.43491(15) 0.0343(5) Uani 1.000000 1 . . .
N1 N 0.0 0.63295(12) 0.75 0.0134(7) Uani 1.000000 2 S T P
C5 C 0.5783(4) 0.73511(10) 0.9439(2) 0.0108(6) Uani 1.000000 1 . . .
C6 C 0.7193(4) 0.70448(10) 0.9744(2) 0.0117(6) Uani 1.000000 1 . . .
C7 C 0.8874(4) 0.71909(10) 1.0289(2) 0.0116(6) Uani 1.000000 1 . . .
C8 C -0.0275(4) 0.60956(10) 0.6512(2) 0.0145(6) Uani 1.000000 1 . . .
H8 H -0.0470(4) 0.62573(10) 0.5833(2) 0.0174(7) Uiso 1.000000 1 R . .
C11 C 0.0 0.48549(14) 0.75 0.0123(8) Uani 1.000000 2 S T P
C9 C -0.0268(4) 0.56211(10) 0.6502(2) 0.0127(6) Uani 1.000000 1 . . .
H9 H -0.0447(4) 0.54663(10) 0.5813(2) 0.0153(7) Uiso 1.000000 1 R . .
C10 C 0.0 0.53662(14) 0.75 0.0114(8) Uani 1.000000 2 S T P
C1 C -0.5 0.49949(16) 0.25 0.0207(10) Uani 1.000000 2 S T P
C12 C -0.0871(4) 0.46049(10) 0.6576(2) 0.0148(6) Uani 1.000000 1 . . .
H12 H -0.1462(4) 0.47625(10) 0.5951(2) 0.0177(7) Uiso 1.000000 1 R . .
C14 C 0.0 0.38871(15) 0.75 0.0176(9) Uani 1.000000 2 S T P
C13 C -0.0866(4) 0.41277(11) 0.6578(2) 0.0177(6) Uani 1.000000 1 . . .
H13 H -0.1449(4) 0.39673(11) 0.5954(2) 0.0213(8) Uiso 1.000000 1 R . .
C2 C -0.4202(4) 0.52493(12) 0.3423(2) 0.0211(7) Uani 1.000000 1 . . .
C3 C -0.4207(4) 0.57212(12) 0.3423(2) 0.0201(7) Uani 1.000000 1 . . .
C4 C -0.5 0.59725(16) 0.25 0.0187(9) Uani 1.000000 2 S T P
H14 H 0.0 0.35656(15) 0.75 0.0211(11) Uiso 1.000000 2 RS T P

loop_
_atom_site_aniso_label
_atom_site_aniso_U_11
_atom_site_aniso_U_22
_atom_site_aniso_U_33
_atom_site_aniso_U_12
_atom_site_aniso_U_13
_atom_site_aniso_U_23
I3 0.00934(10) 0.01272(11) 0.01189(9) -0.00143(7) -0.00018(6) -0.00120(7)
I1 0.01354(16) 0.02400(19) 0.0745(3) -0.000000 0.00860(15) 0.000000
I2 0.0401(2) 0.02357(19) 0.0454(2) -0.000000 0.01753(15) 0.000000
F4 0.0130(8) 0.0115(9) 0.0199(8) 0.0030(7) -0.0017(6) 0.0002(7)
F3 0.0167(9) 0.0080(8) 0.0246(9) 0.0002(7) -0.0035(7) -0.0034(7)
O1 0.0138(14) 0.0089(15) 0.0268(16) -0.000000 -0.0044(12) 0.000000
F2 0.0308(11) 0.0463(14) 0.0172(9) -0.0056(9) -0.0063(8) -0.0101(9)
F1 0.0263(10) 0.0482(14) 0.0252(10) 0.0061(9) -0.0071(8) 0.0173(9)
N1 0.0077(16) 0.0109(18) 0.0208(18) -0.000000 -0.0008(13) 0.000000
C5 0.0096(13) 0.0121(15) 0.0106(13) -0.0029(11) 0.0003(10) -0.0019(11)
C6 0.0157(14) 0.0068(14) 0.0126(13) -0.0020(11) 0.0022(11) -0.0019(11)
C7 0.0096(14) 0.0138(15) 0.0114(13) 0.0038(11) 0.0017(10) 0.0016(11)
C8 0.0116(14) 0.0182(16) 0.0128(14) -0.0010(12) -0.0014(11) 0.0037(12)
C11 0.0091(19) 0.015(2) 0.0133(19) -0.000000 0.0026(14) 0.000000
C9 0.0111(14) 0.0169(15) 0.0097(13) -0.0003(11) -0.0001(10) -0.0008(11)
C10 0.0055(18) 0.016(2) 0.0132(19) -0.000000 0.0011(14) 0.000000
C1 0.010(2) 0.024(3) 0.029(2) -0.000000 0.0032(17) 0.000000
C12 0.0142(14) 0.0169(16) 0.0129(14) 0.0011(12) 0.0011(11) -0.0006(12)
C14 0.022(2) 0.012(2) 0.019(2) -0.000000 0.0053(17) 0.000000
C13 0.0204(16) 0.0165(16) 0.0159(15) -0.0029(12) 0.0010(12) -0.0064(12)
C2 0.0119(15) 0.034(2) 0.0164(15) 0.0016(13) -0.0016(11) 0.0089(13)
C3 0.0135(15) 0.033(2) 0.0134(15) -0.0015(13) -0.0009(11) -0.0049(13)
C4 0.015(2) 0.020(2) 0.021(2) -0.000000 0.0038(17) 0.000000

loop_
_atom_type_symbol
_atom_type_scat_dispersion_real
_atom_type_scat_dispersion_imag
_atom_type_scat_Cromer_Mann_a1
_atom_type_scat_Cromer_Mann_a2
_atom_type_scat_Cromer_Mann_a3
_atom_type_scat_Cromer_Mann_a4
_atom_type_scat_Cromer_Mann_b1
_atom_type_scat_Cromer_Mann_b2
_atom_type_scat_Cromer_Mann_b3
_atom_type_scat_Cromer_Mann_b4
_atom_type_scat_Cromer_Mann_c
_atom_type_scat_source
_atom_type_scat_dispersion_source
C 0.00347 0.00161 2.31000 1.02000 1.58860 0.86500 20.84390 10.20750 0.56870 51.65120 0.215599998832 'International Tables Volume C Table 6.1.1.4 (pp. 500-502)' 'Henke, Gullikson and Davis, At. Data and Nucl. Data Tables, 1993, 54, 2'
F 0.01794 0.01033 3.53920 2.64120 1.51700 1.02430 10.28250 4.29440 0.26150 26.14760 0.277599990368 'International Tables Volume C Table 6.1.1.4 (pp. 500-502)' 'Henke, Gullikson and Davis, At. Data and Nucl. Data Tables, 1993, 54, 2'
I -0.41187 1.83264 20.14720 18.99490 7.51380 2.27350 4.34700 0.38140 27.76600 66.87760 4.07119989395 'International Tables Volume C Table 6.1.1.4 (pp. 500-502)' 'Henke, Gullikson and Davis, At. Data and Nucl. Data Tables, 1993, 54, 2'
H 0.00000 0.00000 0.49300 0.32291 0.14019 0.04081 10.51090 26.12570 3.14236 57.79970 0.0030380000826 'International Tables Volume C Table 6.1.1.4 (pp. 500-502)' 'Henke, Gullikson and Davis, At. Data and Nucl. Data Tables, 1993, 54, 2'
O 0.01158 0.00611 3.04850 2.28680 1.54630 0.86700 13.27710 5.70110 0.32390 32.90890 0.250800013542 'International Tables Volume C Table 6.1.1.4 (pp. 500-502)' 'Henke, Gullikson and Davis, At. Data and Nucl. Data Tables, 1993, 54, 2'
N 0.00653 0.00323 12.21260 3.13220 2.01250 1.16630 0.00570 9.89330 28.99750 0.58260 -11.5290002823 'International Tables Volume C Table 6.1.1.4 (pp. 500-502)' 'Henke, Gullikson and Davis, At. Data and Nucl. Data Tables, 1993, 54, 2'

loop_
_geom_angle_atom_site_label_1
_geom_angle_atom_site_label_2
_geom_angle_atom_site_label_3
_geom_angle
_geom_angle_site_symmetry_1
_geom_angle_site_symmetry_3
_geom_angle_publ_flag
C8 N1 O1 120.06(17) . . ?
C8 N1 O1 120.06(17) 2_556 . ?
C8 N1 C8 119.9(3) 2_556 . ?
C6 C5 I3 121.4(2) . . ?
C7 C5 I3 122.0(2) 7_667 . ?
C7 C5 C6 116.6(2) 7_667 . ?
C5 C6 F3 120.2(2) . . ?
C7 C6 F3 118.2(2) . . ?
C7 C6 C5 121.6(3) . . ?
C5 C7 F4 120.2(2) 7_667 . ?
C6 C7 F4 118.0(2) . . ?
C6 C7 C5 121.8(3) . 7_667 ?
H8 C8 N1 119.74(17) . . ?
C9 C8 N1 120.5(3) . . ?
C9 C8 H8 119.74(16) . . ?
C12 C11 C10 121.15(19) 2_556 . ?
C12 C11 C10 121.15(19) . . ?
C12 C11 C12 117.7(4) . 2_556 ?
H9 C9 C8 119.24(16) . . ?
C10 C9 C8 121.5(3) . . ?
C10 C9 H9 119.24(19) . . ?
C9 C10 C11 121.98(19) . . ?
C9 C10 C11 121.98(19) 2_556 . ?
C9 C10 C9 116.0(4) 2_556 . ?
C2 C1 I1 122.1(2) . . ?
C2 C1 I1 122.1(2) 2_455 . ?
C2 C1 C2 115.9(4) 2_455 . ?
H12 C12 C11 119.48(19) . 2_556 ?
C13 C12 C11 121.0(3) . 2_556 ?
C13 C12 H12 119.48(16) . . ?
C13 C14 C13 119.5(4) . 2_556 ?
H14 C14 C13 120.2(2) . 2_556 ?
H14 C14 C13 120.2(2) . . ?
C14 C13 C12 120.4(3) 2_556 . ?
H13 C13 C12 119.81(16) . . ?
H13 C13 C14 119.8(2) . 2_556 ?
C1 C2 F1 119.3(3) . . ?
C3 C2 F1 118.7(3) . . ?
C3 C2 C1 122.0(3) . . ?
C2 C3 F2 118.6(3) . . ?
C4 C3 F2 119.6(3) . . ?
C4 C3 C2 121.8(3) . . ?
C3 C4 I2 121.8(2) . . ?
C3 C4 I2 121.8(2) 2_455 . ?
C3 C4 C3 116.5(4) 2_455 . ?

loop_
_geom_bond_atom_site_label_1
_geom_bond_atom_site_label_2
_geom_bond_distance
_geom_bond_site_symmetry_2
_geom_bond_publ_flag
I3 C5 2.094(3) . ?
I1 C1 2.072(5) . ?
I2 C4 2.073(5) . ?
F4 C7 1.351(3) . ?
F3 C6 1.350(3) . ?
O1 N1 1.328(4) . ?
F2 C3 1.351(3) . ?
F1 C2 1.347(3) . ?
N1 C8 1.351(3) . ?
N1 C8 1.351(3) 2_556 ?
C5 C6 1.379(4) . ?
C5 C7 1.379(4) 7_667 ?
C6 C7 1.387(4) . ?
C8 H8 0.9300 . ?
C8 C9 1.373(4) . ?
C11 C10 1.479(6) . ?
C11 C12 1.398(3) . ?
C11 C12 1.398(3) 2_556 ?
C9 H9 0.9300 . ?
C9 C10 1.392(3) . ?
C1 C2 1.386(4) . ?
C1 C2 1.386(4) 2_455 ?
C12 H12 0.9300 . ?
C12 C13 1.380(4) . ?
C14 C13 1.382(4) . ?
C14 C13 1.382(4) 2_556 ?
C14 H14 0.9300 . ?
C13 H13 0.9300 . ?
C2 C3 1.365(5) . ?
C3 C4 1.381(4) . ?
